data_7158326
loop_
_publ_author_name
'Shen, Jinhui'
'Yu, Aimin'
'Meng, Xiangtai'

_publ_section_title
;
 Stereoselective [4 + 3] annulation of azadienes and ethyl
 4-bromo-3-oxobutanoate: construction of benzindeno-fused azepine
 derivatives.
;
_journal_issue 41
_journal_name_full 'Organic &amp; biomolecular chemistry'
_journal_page_first 9026
_journal_page_last 9030
_journal_paper_doi 10.1039/d1ob01749g
_journal_volume 19
_journal_year 2021
_chemical_formula_moiety '2(C29 H29 N O5 S)'
_chemical_formula_sum 'C58 H58 N2 O10 S2'
_chemical_formula_weight 1007.18
_space_group_crystal_system triclinic
_space_group_IT_number 2
_space_group_name_Hall '-P 1'
_space_group_name_H-M_alt 'P -1'
_atom_sites_solution_hydrogens mixed
_atom_sites_solution_primary iterative
_audit_creation_date 2021-08-03
_audit_creation_method
;
Olex2 1.3
(compiled 2020.11.12 svn.r5f609507 for OlexSys, GUI svn.r6272)
;
_audit_update_record
;
2021-09-07 deposited with the CCDC.	2021-09-29 downloaded from the CCDC.
;
_cell_angle_alpha 81.9160(10)
_cell_angle_beta 82.2550(10)
_cell_angle_gamma 78.7780(10)
_cell_formula_units_Z 2
_cell_length_a 11.71540(10)
_cell_length_b 12.19970(10)
_cell_length_c 18.5760(2)
_cell_measurement_reflns_used 15397
_cell_measurement_temperature 293(2)
_cell_measurement_theta_max 68.0440
_cell_measurement_theta_min 2.4230
_cell_volume 2562.51(4)
_computing_molecular_graphics 'Olex2 1.3 (Dolomanov et al., 2009)'
_computing_publication_material 'Olex2 1.3 (Dolomanov et al., 2009)'
_computing_structure_refinement 'SHELXL 2018/3 (Sheldrick, 2015)'
_computing_structure_solution 'olex2.solve 1.3 (Bourhis et al., 2015)'
_diffrn_ambient_temperature 293(2)
_diffrn_measured_fraction_theta_full 0.962
_diffrn_measured_fraction_theta_max 0.956
_diffrn_measurement_device_type 'XtaLAB Pro II AFC12 (RINC): Kappa single'
_diffrn_radiation_type CuK\a
_diffrn_radiation_wavelength 1.54184
_diffrn_reflns_av_R_equivalents 0.0221
_diffrn_reflns_av_unetI/netI 0.0229
_diffrn_reflns_Laue_measured_fraction_full 0.962
_diffrn_reflns_Laue_measured_fraction_max 0.956
_diffrn_reflns_limit_h_max 9
_diffrn_reflns_limit_h_min -13
_diffrn_reflns_limit_k_max 14
_diffrn_reflns_limit_k_min -14
_diffrn_reflns_limit_l_max 22
_diffrn_reflns_limit_l_min -22
_diffrn_reflns_number 24249
_diffrn_reflns_point_group_measured_fraction_full 0.962
_diffrn_reflns_point_group_measured_fraction_max 0.956
_diffrn_reflns_theta_full 67.684
_diffrn_reflns_theta_max 68.212
_diffrn_reflns_theta_min 2.417
_exptl_absorpt_coefficient_mu 1.450
_exptl_crystal_density_diffrn 1.305
_exptl_crystal_description block
_exptl_crystal_F_000 1064
_refine_diff_density_max 0.220
_refine_diff_density_min -0.269
_refine_diff_density_rms 0.031
_refine_ls_extinction_coef 0.00200(15)
_refine_ls_extinction_expression Fc^*^=kFc[1+0.001xFc^2^\l^3^/sin(2\q)]^-1/4^
_refine_ls_extinction_method 'SHELXL-2018/3 (Sheldrick 2018)'
_refine_ls_goodness_of_fit_ref 1.071
_refine_ls_hydrogen_treatment mixed
_refine_ls_matrix_type full
_refine_ls_number_parameters 712
_refine_ls_number_reflns 8960
_refine_ls_number_restraints 50
_refine_ls_restrained_S_all 1.110
_refine_ls_R_factor_all 0.0447
_refine_ls_R_factor_gt 0.0397
_refine_ls_shift/su_max 0.001
_refine_ls_shift/su_mean 0.000
_refine_ls_structure_factor_coef Fsqd
_refine_ls_weighting_details 'w=1/[\s^2^(Fo^2^)+(0.0571P)^2^+0.4334P] where P=(Fo^2^+2Fc^2^)/3'
_refine_ls_weighting_scheme calc
_refine_ls_wR_factor_gt 0.1099
_refine_ls_wR_factor_ref 0.1133
_reflns_Friedel_coverage 0.000
_reflns_number_gt 7774
_reflns_number_total 8960
_reflns_threshold_expression 'I > 2\s(I)'
_cod_data_source_file d1ob01749g2.cif
_cod_data_source_block 1
_cod_depositor_comments 'Adding full bibliography for 7158322--7158326.cif.'
_cod_database_code 7158326
_shelx_shelxl_version_number 2018/3
_shelx_space_group_comment
;
The symmetry employed for this shelxl refinement is uniquely defined
by the following loop, which should always be used as a source of
symmetry information in preference to the above space-group names.
They are only intended as comments.
;
_olex2_refinement_description
;
1. Fixed Uiso
 At 1.2 times of:
  All C(H) groups, All C(H,H) groups, All C(H,H,H,H) groups
 At 1.5 times of:
  All C(H,H,H) groups, All O(H) groups
2. Restrained distances
 C3-C2
 1.45 with sigma of 0.02
 H01I-C01I
 1.45 with sigma of 0.02
3. Rigid bond restraints
 C2, C7, C3, C6, O00N, O6
 with sigma for 1-2 distances of 0.01 and sigma for 1-3 distances of 0.01
 O00E, C1, C4, C5
 with sigma for 1-2 distances of 0.01 and sigma for 1-3 distances of 0.01
 C01U, C01V
 with sigma for 1-2 distances of 0.0005 and sigma for 1-3 distances of 0.0005
4. Uiso/Uaniso restraints and constraints
C7 \\sim O6: within 1.7A with sigma of 0.04 and sigma for terminal atoms of
0.08 within 1.7A
C3: within 1.7A with sigma of 0.04 and sigma for terminal atoms of 0.08 within
1.7A
C2 \\sim C7: within 1.7A with sigma of 0.04 and sigma for terminal atoms of
0.08 within 1.7A
5. Rigid body (RIGU) restrains
 O00N, C6, C7, C012
 with sigma for 1-2 distances of 0.004 and sigma for 1-3 distances of 0.004
 O6, C3, C2, C012
 with sigma for 1-2 distances of 0.004 and sigma for 1-3 distances of 0.004
6. Others
 Sof(H1BC)=Sof(H1BD)=Sof(C4)=Sof(H4A)=Sof(H4B)=Sof(H4C)=1-FVAR(1)
 Sof(H1AA)=Sof(H1AB)=Sof(C5)=Sof(H5A)=Sof(H5B)=Sof(H5C)=FVAR(1)
 Sof(O6)=Sof(C3)=Sof(H3A)=Sof(H3B)=Sof(C2)=Sof(H2A)=Sof(H2B)=Sof(H2C)=1-FVAR(2)
 Sof(O00N)=Sof(C6)=Sof(H6A)=Sof(H6B)=Sof(C7)=Sof(H7A)=Sof(H7B)=Sof(H7C)=FVAR(2)
7.a Ternary CH refined with riding coordinates:
 C00I(H00I), C00J(H00J), C00L(H00L), C00R(H00R), C00X(H00X), C013(H013)
7.b Secondary CH2 refined with riding coordinates:
 C00Q(H00A,H00B), C01F(H01A,H01B), C6(H6A,H6B), C1(H1BC,H1BD), C1(H1AA,H1AB),
 C3(H3A,H3B)
7.c Aromatic/amide H refined with riding coordinates:
 C00S(H00S), C00T(H00T), C00V(H00V), C00W(H00W), C00Y(H00Y), C014(H014),
 C016(H016), C017(H017), C018(H018), C019(H019), C01A(H01N), C01C(H01R),
 C01D(H01D), C01G(H01G), C01I(H01I), C01J(H01J), C01K(H01K), C01L(H01L),
 C01M(H01U), C01O(H01O), C01P(H01P), C01Q(H01Q), C01R(H01Z), C01S(H01S),
 C01T(H01T), C01V(H01V)
7.d Idealised Me refined as rotating group:
 C01N(H01W,H01X,H01Y), C01Y(H01F,H01H,H01M), C4(H4A,H4B,H4C), C5(H5A,H5B,H5C),
 C7(H7A,H7B,H7C), C2(H2A,H2B,H2C)
7.e Idealised tetrahedral OH refined as rotating group:
 O003(H003), O008(H008)
;
_olex2_submission_special_instructions 'No special instructions were received'

loop_
_space_group_symop_operation_xyz
'x, y, z'
'-x, -y, -z'

loop_
_atom_site_label
_atom_site_type_symbol
_atom_site_fract_x
_atom_site_fract_y
_atom_site_fract_z
_atom_site_U_iso_or_equiv
_atom_site_adp_type
_atom_site_occupancy
_atom_site_site_symmetry_order
_atom_site_calc_flag
_atom_site_refinement_flags_posn
_atom_site_refinement_flags_adp
_atom_site_refinement_flags_occupancy
_atom_site_disorder_assembly
_atom_site_disorder_group
S01 S 1.04374(3) 0.08056(3) 0.64154(2) 0.04997(12) Uani 1 1 d . . . . .
S02 S -0.06144(4) 0.52488(5) 0.84105(3) 0.06784(15) Uani 1 1 d . . . . .
O003 O 0.69267(10) 0.35751(10) 0.69760(7) 0.0592(3) Uani 1 1 d . . . . .
H003 H 0.627782 0.349184 0.717888 0.089 Uiso 1 1 calc R U . . .
O004 O 1.11311(10) 0.05321(10) 0.57524(7) 0.0641(3) Uani 1 1 d . . . . .
O005 O 0.51899(10) 0.29912(12) 0.61010(8) 0.0701(4) Uani 1 1 d . . . . .
O006 O 1.09878(12) 0.07794(12) 0.70588(8) 0.0711(4) Uani 1 1 d . . . . .
N007 N 0.96879(10) 0.20711(10) 0.62332(7) 0.0434(3) Uani 1 1 d . . . . .
O008 O 0.27955(12) 0.34376(15) 0.68999(8) 0.0790(4) Uani 1 1 d . . . . .
H008 H 0.346800 0.353866 0.676984 0.119 Uiso 1 1 calc R U . . .
O009 O -0.11460(12) 0.48620(13) 0.91124(8) 0.0778(4) Uani 1 1 d . . . . .
O00A O 0.47356(11) 0.34189(14) 0.78198(9) 0.0829(4) Uani 1 1 d . . . . .
N00B N 0.02296(12) 0.41430(14) 0.81038(8) 0.0587(4) Uani 1 1 d . . . . .
C00C C 0.88291(12) 0.31858(12) 0.51637(8) 0.0403(3) Uani 1 1 d . . . . .
C00D C 1.08380(12) 0.30329(12) 0.51497(8) 0.0407(3) Uani 1 1 d . . . . .
O00E O 0.58612(12) 0.11441(12) 0.61846(11) 0.0906(5) Uani 1 1 d . U . . .
C00F C 1.05454(13) 0.37289(12) 0.45105(8) 0.0429(3) Uani 1 1 d . . . . .
C00G C 0.97539(12) 0.26873(12) 0.55238(8) 0.0395(3) Uani 1 1 d . . . . .
O00H O -0.13308(14) 0.58035(16) 0.78598(10) 0.0967(5) Uani 1 1 d . . . . .
C00I C 0.72732(13) 0.23052(13) 0.60166(9) 0.0443(3) Uani 1 1 d . . . . .
H00I H 0.773525 0.157684 0.590446 0.053 Uiso 1 1 calc R U . . .
C00J C 0.75366(12) 0.31954(12) 0.53735(8) 0.0426(3) Uani 1 1 d . . . . .
H00J H 0.719178 0.393443 0.552968 0.051 Uiso 1 1 calc R U . . .
C10 C 0.92524(14) 0.38764(14) 0.44779(9) 0.0456(3) Uani 1 1 d . . . . .
C00L C 0.75576(13) 0.25263(13) 0.67646(9) 0.0471(4) Uani 1 1 d . . . . .
H00L H 0.734295 0.192306 0.713452 0.056 Uiso 1 1 calc R U . . .
C00M C 0.69805(13) 0.30912(13) 0.46974(9) 0.0461(4) Uani 1 1 d . . . . .
O00N O 0.4031(3) 0.5006(4) 0.8313(3) 0.0753(10) Uani 0.753(10) 1 d . U P A 3
C00O C 0.59909(14) 0.22106(15) 0.61020(9) 0.0526(4) Uani 1 1 d . . . . .
C00P C 0.93926(15) -0.00819(13) 0.66403(9) 0.0499(4) Uani 1 1 d . . . . .
C00Q C 0.88385(13) 0.25875(14) 0.67961(9) 0.0482(4) Uani 1 1 d . . . . .
H00A H 0.890493 0.337355 0.676382 0.058 Uiso 1 1 calc R U . . .
H00B H 0.905473 0.223045 0.727085 0.058 Uiso 1 1 calc R U . . .
C00R C 0.26668(14) 0.38642(16) 0.81677(9) 0.0548(4) Uani 1 1 d . . . . .
H00R H 0.219525 0.437903 0.849893 0.066 Uiso 1 1 calc R U . . .
C00S C 1.19653(13) 0.28268(14) 0.53393(9) 0.0496(4) Uani 1 1 d . . . . .
H00S H 1.215274 0.238289 0.577149 0.059 Uiso 1 1 calc R U . . .
C00T C 1.25363(15) 0.39485(14) 0.42242(10) 0.0550(4) Uani 1 1 d . . . . .
H00T H 1.312142 0.423790 0.390920 0.066 Uiso 1 1 calc R U . . .
C00U C 0.03470(14) 0.30546(16) 0.85038(9) 0.0546(4) Uani 1 1 d . . . . .
C00V C 0.90317(16) -0.05590(14) 0.60956(10) 0.0560(4) Uani 1 1 d . . . . .
H00V H 0.937360 -0.045325 0.561522 0.067 Uiso 1 1 calc R U . . .
C00W C 1.14036(14) 0.41751(13) 0.40400(9) 0.0497(4) Uani 1 1 d . . . . .
H00W H 1.122101 0.461995 0.360721 0.060 Uiso 1 1 calc R U . . .
C00X C 0.25943(14) 0.26551(16) 0.85046(10) 0.0558(4) Uani 1 1 d . . . . .
H00X H 0.306839 0.214934 0.816852 0.067 Uiso 1 1 calc R U . . .
C00Y C 1.28128(15) 0.32981(15) 0.48694(11) 0.0559(4) Uani 1 1 d . . . . .
H00Y H 1.357609 0.317459 0.499027 0.067 Uiso 1 1 calc R U . . .
C00Z C 0.13760(14) 0.23862(16) 0.86221(10) 0.0564(4) Uani 1 1 d . . . . .
C010 C -0.06177(15) 0.24129(18) 0.87128(9) 0.0584(4) Uani 1 1 d . . . . .
C011 C 0.31167(14) 0.23852(16) 0.92346(10) 0.0567(4) Uani 1 1 d . . . . .
C012 C 0.39246(15) 0.40287(18) 0.81026(10) 0.0595(4) Uani 1 1 d . . . . .
C013 C 0.22455(15) 0.42008(18) 0.74002(9) 0.0586(4) Uani 1 1 d . . . . .
H013 H 0.242191 0.494774 0.721098 0.070 Uiso 1 1 calc R U . . .
C014 C 0.62425(14) 0.40049(16) 0.43754(10) 0.0575(4) Uani 1 1 d . . . . .
H014 H 0.606194 0.467466 0.458545 0.069 Uiso 1 1 calc R U . . .
C015 C 0.76344(16) -0.13586(14) 0.69854(11) 0.0590(4) Uani 1 1 d . . . . .
C016 C 0.81551(17) -0.11952(15) 0.62768(11) 0.0608(4) Uani 1 1 d . . . . .
H016 H 0.791187 -0.151935 0.591308 0.073 Uiso 1 1 calc R U . . .
C017 C -0.18082(16) 0.2704(2) 0.86596(10) 0.0697(5) Uani 1 1 d . . . . .
H017 H -0.213992 0.343062 0.848188 0.084 Uiso 1 1 calc R U . . .
C018 C 0.88919(17) -0.02449(15) 0.73548(10) 0.0602(4) Uani 1 1 d . . . . .
H018 H 0.914056 0.006941 0.772095 0.072 Uiso 1 1 calc R U . . .
C019 C 0.80167(18) -0.08816(16) 0.75175(11) 0.0656(5) Uani 1 1 d . . . . .
H019 H 0.767676 -0.099109 0.799817 0.079 Uiso 1 1 calc R U . . .
C01A C 0.72286(17) 0.21048(17) 0.43771(11) 0.0634(5) Uani 1 1 d . . . . .
H01N H 0.772309 0.148566 0.458627 0.076 Uiso 1 1 calc R U . . .
C01B C 0.03162(17) 0.61681(17) 0.85212(11) 0.0681(5) Uani 1 1 d . . . . .
C01C C 0.57745(17) 0.3926(2) 0.37453(12) 0.0773(6) Uani 1 1 d . . . . .
H01R H 0.528526 0.454441 0.353059 0.093 Uiso 1 1 calc R U . . .
C01D C 0.41922(16) 0.16921(18) 0.92972(12) 0.0697(5) Uani 1 1 d . . . . .
H01D H 0.460910 0.137856 0.889038 0.084 Uiso 1 1 calc R U . . .
C01E C -0.01259(17) 0.13230(19) 0.89684(10) 0.0647(5) Uani 1 1 d . . . . .
C01F C 0.09329(15) 0.4232(2) 0.73887(10) 0.0667(5) Uani 1 1 d . . . . .
H01A H 0.061308 0.493078 0.710889 0.080 Uiso 1 1 calc R U . . .
H01B H 0.084301 0.362137 0.713046 0.080 Uiso 1 1 calc R U . . .
C01G C 0.07993(19) 0.60613(19) 0.91733(12) 0.0746(6) Uani 1 1 d . . . . .
H01G H 0.060162 0.552868 0.955571 0.089 Uiso 1 1 calc R U . . .
C01H C 0.11795(18) 0.1222(2) 0.89089(14) 0.0707(5) Uani 1 1 d . . . . .
C01I C 0.25269(19) 0.2817(2) 0.98512(11) 0.0747(6) Uani 1 1 d D . . . .
H01I H 0.179946 0.328026 0.982259 0.090 Uiso 1 1 calc DR U . . .
C01J C 0.46514(18) 0.1463(2) 0.99622(14) 0.0827(6) Uani 1 1 d . . . . .
H01J H 0.538079 0.100458 0.999560 0.099 Uiso 1 1 calc R U . . .
C01K C -0.24904(19) 0.1887(3) 0.88770(12) 0.0826(7) Uani 1 1 d . . . . .
H01K H -0.329114 0.206859 0.884188 0.099 Uiso 1 1 calc R U . . .
C01L C -0.0818(2) 0.0509(2) 0.91877(12) 0.0767(6) Uani 1 1 d . . . . .
H01L H -0.049042 -0.022229 0.935976 0.092 Uiso 1 1 calc R U . . .
C01M C 0.6754(2) 0.2027(2) 0.37528(13) 0.0842(7) Uani 1 1 d . . . . .
H01U H 0.692310 0.135486 0.354494 0.101 Uiso 1 1 calc R U . . .
C01N C 0.6678(2) -0.20513(19) 0.71758(15) 0.0807(6) Uani 1 1 d . . . . .
H01W H 0.629031 -0.204042 0.675063 0.121 Uiso 1 1 calc R U . . .
H01X H 0.612217 -0.174180 0.755635 0.121 Uiso 1 1 calc R U . . .
H01Y H 0.701236 -0.281266 0.734163 0.121 Uiso 1 1 calc R U . . .
C01O C -0.2013(2) 0.0813(3) 0.91437(13) 0.0846(7) Uani 1 1 d . . . . .
H01O H -0.249540 0.028348 0.929658 0.102 Uiso 1 1 calc R U . . .
C01P C 0.1569(2) 0.6738(2) 0.92578(15) 0.0863(7) Uani 1 1 d . . . . .
H01P H 0.188508 0.665635 0.969965 0.104 Uiso 1 1 calc R U . . .
C01Q C 0.4051(2) 0.1897(2) 1.05672(13) 0.0837(6) Uani 1 1 d . . . . .
H01Q H 0.436050 0.173192 1.101336 0.100 Uiso 1 1 calc R U . . .
C01R C 0.6029(2) 0.2939(3) 0.34347(13) 0.0925(8) Uani 1 1 d . . . . .
H01Z H 0.571232 0.288646 0.301047 0.111 Uiso 1 1 calc R U . . .
C01S C 0.2987(2) 0.2580(2) 1.05116(12) 0.0850(7) Uani 1 1 d . . . . .
H01S H 0.257089 0.288598 1.092127 0.102 Uiso 1 1 calc R U . . .
C01T C 0.0582(2) 0.6995(2) 0.79598(14) 0.0869(7) Uani 1 1 d . . . . .
H01T H 0.024255 0.709951 0.752471 0.104 Uiso 1 1 calc R U . . .
C01U C 0.1884(2) 0.7533(2) 0.87070(17) 0.0926(7) Uani 1 1 d . U . . .
C01V C 0.1376(3) 0.7665(2) 0.80700(17) 0.0967(7) Uani 1 1 d . U . . .
H01V H 0.156340 0.821684 0.769826 0.116 Uiso 1 1 calc R U . . .
C01Y C 0.2777(3) 0.8236(3) 0.8793(3) 0.1399(14) Uani 1 1 d . . . . .
H01F H 0.351886 0.775499 0.885293 0.210 Uiso 1 1 calc R U . . .
H01H H 0.252309 0.862938 0.921519 0.210 Uiso 1 1 calc R U . . .
H01M H 0.285483 0.876953 0.836525 0.210 Uiso 1 1 calc R U . . .
H10A H 0.9102(15) 0.3607(15) 0.4043(10) 0.054(5) Uiso 1 1 d . . . . .
H10B H 0.8866(16) 0.4706(16) 0.4457(10) 0.059(5) Uiso 1 1 d . . . . .
H01C H 0.1449(19) 0.0992(18) 0.9373(13) 0.073(6) Uiso 1 1 d . . . . .
H01E H 0.159(2) 0.064(2) 0.8575(14) 0.095(8) Uiso 1 1 d . . . . .
C6 C 0.5205(4) 0.5246(6) 0.8309(3) 0.0941(16) Uani 0.753(10) 1 d . U P A 3
H6A H 0.576124 0.476845 0.799868 0.113 Uiso 0.753(10) 1 calc R U P A 3
H6B H 0.522175 0.602420 0.811448 0.113 Uiso 0.753(10) 1 calc R U P A 3
C1 C 0.4682(2) 0.0898(3) 0.6271(2) 0.1160(11) Uani 1 1 d . U . . .
H1BC H 0.466490 0.026742 0.600932 0.139 Uiso 0.612(7) 1 calc R U P B 2
H1BD H 0.414702 0.154515 0.607168 0.139 Uiso 0.612(7) 1 calc R U P B 2
H1AA H 0.410469 0.156806 0.635163 0.139 Uiso 0.388(7) 1 calc R U P B 1
H1AB H 0.457985 0.032221 0.667875 0.139 Uiso 0.388(7) 1 calc R U P B 1
C4 C 0.4327(5) 0.0623(5) 0.7053(4) 0.132(2) Uani 0.612(7) 1 d . U P B 2
H4A H 0.489787 0.002412 0.725429 0.198 Uiso 0.612(7) 1 calc R U P B 2
H4B H 0.357925 0.039134 0.711651 0.198 Uiso 0.612(7) 1 calc R U P B 2
H4C H 0.427283 0.127527 0.729965 0.198 Uiso 0.612(7) 1 calc R U P B 2
C5 C 0.4571(9) 0.0485(9) 0.5556(7) 0.161(5) Uani 0.388(7) 1 d . U P B 1
H5A H 0.464000 0.107819 0.516239 0.241 Uiso 0.388(7) 1 calc R U P B 1
H5B H 0.382244 0.026479 0.558028 0.241 Uiso 0.388(7) 1 calc R U P B 1
H5C H 0.518090 -0.014847 0.547123 0.241 Uiso 0.388(7) 1 calc R U P B 1
C7 C 0.5524(5) 0.5040(7) 0.9049(3) 0.145(3) Uani 0.753(10) 1 d . U P A 3
H7A H 0.623931 0.530615 0.906152 0.217 Uiso 0.753(10) 1 calc R U P A 3
H7B H 0.563091 0.424740 0.920975 0.217 Uiso 0.753(10) 1 calc R U P A 3
H7C H 0.491221 0.543053 0.936750 0.217 Uiso 0.753(10) 1 calc R U P A 3
O6 O 0.4039(10) 0.4642(12) 0.8604(7) 0.072(3) Uani 0.247(10) 1 d . U P A 4
C3 C 0.5276(12) 0.4686(14) 0.8656(12) 0.100(5) Uani 0.247(10) 1 d D U P A 4
H3A H 0.549730 0.433662 0.913128 0.120 Uiso 0.247(10) 1 calc R U P A 4
H3B H 0.578327 0.429167 0.828142 0.120 Uiso 0.247(10) 1 calc R U P A 4
C2 C 0.5372(17) 0.5837(14) 0.8557(18) 0.206(12) Uani 0.247(10) 1 d D U P A 4
H2A H 0.532973 0.612799 0.805132 0.309 Uiso 0.247(10) 1 calc R U P A 4
H2B H 0.610703 0.591596 0.869855 0.309 Uiso 0.247(10) 1 calc R U P A 4
H2C H 0.474295 0.624884 0.885285 0.309 Uiso 0.247(10) 1 calc R U P A 4

loop_
_atom_site_aniso_label
_atom_site_aniso_U_11
_atom_site_aniso_U_22
_atom_site_aniso_U_33
_atom_site_aniso_U_23
_atom_site_aniso_U_13
_atom_site_aniso_U_12
S01 0.0383(2) 0.0491(2) 0.0567(2) 0.00746(17) -0.00520(16) -0.00374(15)
S02 0.0413(2) 0.0864(3) 0.0633(3) 0.0079(2) -0.00050(19) 0.0038(2)
O003 0.0441(7) 0.0671(7) 0.0620(7) -0.0162(6) 0.0076(5) -0.0025(5)
O004 0.0505(7) 0.0518(7) 0.0770(8) 0.0018(6) 0.0139(6) 0.0016(5)
O005 0.0354(7) 0.0749(9) 0.0930(10) -0.0049(7) 0.0047(6) -0.0045(6)
O006 0.0575(8) 0.0797(9) 0.0754(9) 0.0173(7) -0.0283(6) -0.0149(6)
N007 0.0348(7) 0.0475(7) 0.0432(7) 0.0023(5) -0.0006(5) -0.0040(5)
O008 0.0490(8) 0.1338(13) 0.0578(8) -0.0289(8) 0.0072(6) -0.0209(8)
O009 0.0559(8) 0.0933(10) 0.0721(9) -0.0035(7) 0.0194(7) -0.0067(7)
O00A 0.0416(7) 0.1077(11) 0.0990(11) -0.0299(9) 0.0193(7) -0.0186(7)
N00B 0.0370(7) 0.0818(10) 0.0482(8) 0.0072(7) 0.0031(6) -0.0043(6)
C00C 0.0343(8) 0.0406(7) 0.0452(8) -0.0022(6) -0.0035(6) -0.0076(6)
C00D 0.0340(8) 0.0414(7) 0.0466(8) -0.0046(6) -0.0008(6) -0.0092(6)
O00E 0.0508(8) 0.0678(9) 0.1538(16) 0.0131(9) -0.0188(9) -0.0257(7)
C00F 0.0388(8) 0.0420(8) 0.0476(8) -0.0031(6) -0.0011(6) -0.0105(6)
C00G 0.0353(8) 0.0387(7) 0.0433(8) -0.0021(6) -0.0016(6) -0.0076(6)
O00H 0.0614(9) 0.1164(13) 0.0969(12) 0.0149(10) -0.0268(8) 0.0146(8)
C00I 0.0320(8) 0.0464(8) 0.0529(9) -0.0035(7) -0.0003(6) -0.0075(6)
C00J 0.0334(8) 0.0436(8) 0.0488(8) -0.0028(6) -0.0019(6) -0.0056(6)
C10 0.0391(8) 0.0497(9) 0.0464(9) 0.0031(7) -0.0044(6) -0.0102(6)
C00L 0.0379(8) 0.0522(9) 0.0476(9) -0.0007(7) 0.0032(6) -0.0085(6)
C00M 0.0299(8) 0.0549(9) 0.0518(9) 0.0002(7) -0.0018(6) -0.0098(6)
O00N 0.0528(12) 0.092(2) 0.086(3) -0.0235(17) -0.0027(16) -0.0207(15)
C00O 0.0379(9) 0.0613(10) 0.0566(10) 0.0025(8) -0.0017(7) -0.0129(7)
C00P 0.0485(9) 0.0442(8) 0.0518(9) 0.0060(7) -0.0045(7) -0.0043(7)
C00Q 0.0406(8) 0.0563(9) 0.0455(8) -0.0050(7) 0.0000(6) -0.0073(7)
C00R 0.0356(9) 0.0768(11) 0.0489(9) -0.0077(8) 0.0020(7) -0.0074(7)
C00S 0.0382(9) 0.0534(9) 0.0570(10) -0.0021(7) -0.0069(7) -0.0096(7)
C00T 0.0430(9) 0.0549(9) 0.0672(11) -0.0055(8) 0.0088(8) -0.0201(7)
C00U 0.0367(9) 0.0791(12) 0.0450(9) -0.0016(8) -0.0012(6) -0.0096(7)
C00V 0.0611(11) 0.0501(9) 0.0529(10) -0.0046(7) 0.0027(8) -0.0078(8)
C00W 0.0466(9) 0.0479(8) 0.0532(9) 0.0008(7) 0.0018(7) -0.0145(7)
C00X 0.0342(9) 0.0744(11) 0.0546(10) -0.0074(8) 0.0014(7) -0.0039(7)
C00Y 0.0356(9) 0.0607(10) 0.0731(12) -0.0069(8) -0.0031(7) -0.0153(7)
C00Z 0.0387(9) 0.0750(11) 0.0527(9) -0.0025(8) -0.0015(7) -0.0094(8)
C010 0.0414(9) 0.0909(13) 0.0425(9) -0.0044(8) -0.0008(7) -0.0157(8)
C011 0.0342(9) 0.0711(11) 0.0602(10) -0.0013(8) -0.0034(7) -0.0044(7)
C012 0.0399(9) 0.0841(13) 0.0535(10) -0.0086(9) 0.0003(7) -0.0121(8)
C013 0.0422(9) 0.0858(13) 0.0462(9) -0.0030(8) 0.0028(7) -0.0162(8)
C014 0.0365(9) 0.0682(11) 0.0629(11) 0.0073(8) -0.0059(7) -0.0083(7)
C015 0.0528(10) 0.0469(9) 0.0737(12) -0.0018(8) -0.0010(9) -0.0081(7)
C016 0.0656(12) 0.0496(9) 0.0681(12) -0.0104(8) -0.0072(9) -0.0100(8)
C017 0.0420(10) 0.1099(16) 0.0559(11) -0.0048(10) 0.0001(8) -0.0177(10)
C018 0.0695(12) 0.0610(10) 0.0503(10) 0.0042(8) -0.0077(8) -0.0191(9)
C019 0.0721(13) 0.0650(11) 0.0567(11) 0.0051(9) 0.0053(9) -0.0218(9)
C01A 0.0611(11) 0.0669(11) 0.0649(11) -0.0113(9) -0.0102(9) -0.0134(9)
C01B 0.0549(11) 0.0690(12) 0.0665(12) 0.0077(9) 0.0044(9) 0.0039(9)
C01C 0.0457(11) 0.1123(18) 0.0701(13) 0.0241(13) -0.0166(9) -0.0231(11)
C01D 0.0387(10) 0.0895(14) 0.0731(13) -0.0054(10) -0.0027(8) 0.0021(9)
C01E 0.0524(11) 0.0883(14) 0.0545(10) -0.0045(9) -0.0016(8) -0.0206(9)
C01F 0.0418(10) 0.1069(15) 0.0462(9) 0.0061(9) -0.0007(7) -0.0141(9)
C01G 0.0708(14) 0.0788(14) 0.0653(12) 0.0024(10) 0.0024(10) -0.0063(10)
C01H 0.0516(11) 0.0786(14) 0.0782(14) 0.0047(11) -0.0079(10) -0.0119(9)
C01I 0.0581(12) 0.0937(15) 0.0605(12) -0.0081(10) -0.0057(9) 0.0140(10)
C01J 0.0449(11) 0.1046(17) 0.0893(16) 0.0084(13) -0.0174(10) 0.0020(10)
C01K 0.0498(12) 0.133(2) 0.0700(13) -0.0126(14) 0.0003(10) -0.0334(13)
C01L 0.0703(14) 0.0932(15) 0.0699(13) -0.0060(11) -0.0004(10) -0.0302(11)
C01M 0.0943(18) 0.1010(17) 0.0697(14) -0.0198(12) -0.0100(12) -0.0401(14)
C01N 0.0678(13) 0.0702(13) 0.1049(17) -0.0064(12) 0.0025(12) -0.0255(10)
C01O 0.0667(15) 0.124(2) 0.0738(14) -0.0168(14) 0.0060(11) -0.0473(14)
C01P 0.0836(16) 0.0827(15) 0.0892(16) -0.0167(13) -0.0013(13) -0.0077(12)
C01Q 0.0690(14) 0.1110(18) 0.0688(14) 0.0038(12) -0.0212(11) -0.0117(12)
C01R 0.0828(17) 0.147(3) 0.0649(13) 0.0025(15) -0.0248(12) -0.0609(17)
C01S 0.0814(16) 0.1049(17) 0.0605(12) -0.0110(12) -0.0082(11) 0.0046(13)
C01T 0.0818(16) 0.0822(15) 0.0804(15) 0.0177(12) -0.0026(12) 0.0015(12)
C01U 0.0821(16) 0.0669(13) 0.1207(18) -0.0194(14) 0.0127(13) -0.0039(11)
C01V 0.0979(19) 0.0671(13) 0.1094(17) 0.0135(13) 0.0134(13) -0.0109(13)
C01Y 0.129(3) 0.089(2) 0.209(4) -0.043(2) 0.004(3) -0.0333(19)
C6 0.063(2) 0.114(4) 0.119(4) -0.034(3) -0.011(2) -0.035(2)
C1 0.0661(16) 0.109(2) 0.178(3) 0.011(2) -0.0153(18) -0.0487(15)
C4 0.090(4) 0.125(4) 0.171(5) -0.025(4) 0.039(4) -0.027(3)
C5 0.109(7) 0.137(8) 0.261(11) -0.020(8) -0.068(8) -0.055(6)
C7 0.102(4) 0.192(7) 0.161(5) -0.045(5) -0.051(3) -0.033(4)
O6 0.055(4) 0.090(6) 0.076(6) -0.006(4) -0.013(4) -0.023(4)
C3 0.075(6) 0.116(10) 0.124(13) -0.001(9) -0.037(8) -0.046(7)
C2 0.152(15) 0.122(10) 0.37(3) 0.102(16) -0.152(18) -0.082(10)

loop_
_atom_type_symbol
_atom_type_description
_atom_type_scat_dispersion_real
_atom_type_scat_dispersion_imag
_atom_type_scat_source
C C 0.0181 0.0091 'International Tables Vol C Tables 4.2.6.8 and 6.1.1.4'
H H 0.0000 0.0000 'International Tables Vol C Tables 4.2.6.8 and 6.1.1.4'
N N 0.0311 0.0180 'International Tables Vol C Tables 4.2.6.8 and 6.1.1.4'
O O 0.0492 0.0322 'International Tables Vol C Tables 4.2.6.8 and 6.1.1.4'
S S 0.3331 0.5567 'International Tables Vol C Tables 4.2.6.8 and 6.1.1.4'

loop_
_geom_angle_atom_site_label_1
_geom_angle_atom_site_label_2
_geom_angle_atom_site_label_3
_geom_angle
_geom_angle_site_symmetry_1
_geom_angle_site_symmetry_3
_geom_angle_publ_flag
O004 S01 O006 119.85(9) . . ?
O004 S01 N007 106.30(7) . . ?
O004 S01 C00P 109.17(8) . . ?
O006 S01 N007 108.25(8) . . ?
O006 S01 C00P 106.87(8) . . ?
N007 S01 C00P 105.57(7) . . ?
O009 S02 N00B 105.88(8) . . ?
O009 S02 C01B 108.85(10) . . ?
N00B S02 C01B 106.34(9) . . ?
O00H S02 O009 119.70(10) . . ?
O00H S02 N00B 108.61(10) . . ?
O00H S02 C01B 106.76(11) . . ?
C00L O003 H003 109.5 . . ?
C00G N007 S01 122.90(10) . . ?
C00G N007 C00Q 116.71(12) . . ?
C00Q N007 S01 120.22(10) . . ?
C013 O008 H008 109.5 . . ?
C00U N00B S02 123.12(11) . . ?
C00U N00B C01F 115.93(15) . . ?
C01F N00B S02 120.94(13) . . ?
C00G C00C C00J 130.34(13) . . ?
C00G C00C C10 109.02(12) . . ?
C10 C00C C00J 120.51(12) . . ?
C00F C00D C00G 107.09(12) . . ?
C00S C00D C00F 120.94(14) . . ?
C00S C00D C00G 131.91(14) . . ?
C00O O00E C1 118.44(18) . . ?
C00D C00F C10 109.18(13) . . ?
C00W C00F C00D 120.03(14) . . ?
C00W C00F C10 130.77(14) . . ?
N007 C00G C00D 122.98(12) . . ?
C00C C00G N007 125.29(13) . . ?
C00C C00G C00D 110.86(13) . . ?
C00J C00I H00I 108.0 . . ?
C00J C00I C00L 115.08(12) . . ?
C00L C00I H00I 108.0 . . ?
C00O C00I H00I 108.0 . . ?
C00O C00I C00J 110.36(13) . . ?
C00O C00I C00L 107.14(13) . . ?
C00C C00J C00I 113.38(12) . . ?
C00C C00J H00J 107.2 . . ?
C00C C00J C00M 108.90(12) . . ?
C00I C00J H00J 107.2 . . ?
C00M C00J C00I 112.55(12) . . ?
C00M C00J H00J 107.2 . . ?
C00C C10 H10A 112.0(11) . . ?
C00C C10 H10B 112.5(10) . . ?
C00F C10 C00C 103.76(12) . . ?
C00F C10 H10A 110.1(11) . . ?
C00F C10 H10B 111.4(11) . . ?
H10A C10 H10B 107.1(15) . . ?
O003 C00L C00I 112.25(13) . . ?
O003 C00L H00L 108.4 . . ?
O003 C00L C00Q 104.36(13) . . ?
C00I C00L H00L 108.4 . . ?
C00Q C00L C00I 114.75(13) . . ?
C00Q C00L H00L 108.4 . . ?
C014 C00M C00J 120.31(15) . . ?
C01A C00M C00J 121.02(15) . . ?
C01A C00M C014 118.63(16) . . ?
C012 O00N C6 118.5(4) . . ?
O005 C00O O00E 123.88(15) . . ?
O005 C00O C00I 125.06(16) . . ?
O00E C00O C00I 111.06(14) . . ?
C00V C00P S01 119.93(13) . . ?
C018 C00P S01 119.41(14) . . ?
C018 C00P C00V 120.56(16) . . ?
N007 C00Q C00L 116.48(13) . . ?
N007 C00Q H00A 108.2 . . ?
N007 C00Q H00B 108.2 . . ?
C00L C00Q H00A 108.2 . . ?
C00L C00Q H00B 108.2 . . ?
H00A C00Q H00B 107.3 . . ?
C00X C00R H00R 108.3 . . ?
C00X C00R C013 115.35(15) . . ?
C012 C00R H00R 108.3 . . ?
C012 C00R C00X 109.01(14) . . ?
C012 C00R C013 107.33(14) . . ?
C013 C00R H00R 108.3 . . ?
C00D C00S H00S 120.8 . . ?
C00D C00S C00Y 118.36(16) . . ?
C00Y C00S H00S 120.8 . . ?
C00W C00T H00T 119.5 . . ?
C00W C00T C00Y 120.97(15) . . ?
C00Y C00T H00T 119.5 . . ?
N00B C00U C010 124.38(15) . . ?
C00Z C00U N00B 124.41(15) . . ?
C00Z C00U C010 110.11(17) . . ?
C00P C00V H00V 120.5 . . ?
C016 C00V C00P 119.02(17) . . ?
C016 C00V H00V 120.5 . . ?
C00F C00W H00W 120.6 . . ?
C00T C00W C00F 118.83(15) . . ?
C00T C00W H00W 120.6 . . ?
C00R C00X H00X 107.5 . . ?
C00Z C00X C00R 114.56(14) . . ?
C00Z C00X H00X 107.5 . . ?
C00Z C00X C011 108.53(14) . . ?
C011 C00X C00R 110.93(15) . . ?
C011 C00X H00X 107.5 . . ?
C00S C00Y H00Y 119.6 . . ?
C00T C00Y C00S 120.79(16) . . ?
C00T C00Y H00Y 119.6 . . ?
C00U C00Z C00X 129.86(17) . . ?
C00U C00Z C01H 109.66(16) . . ?
C01H C00Z C00X 120.47(16) . . ?
C017 C010 C00U 131.98(19) . . ?
C017 C010 C01E 120.56(19) . . ?
C01E C010 C00U 107.38(16) . . ?
C01D C011 C00X 121.27(17) . . ?
C01I C011 C00X 120.95(16) . . ?
C01I C011 C01D 117.77(18) . . ?
O00A C012 O00N 122.4(2) . . ?
O00A C012 C00R 124.15(18) . . ?
O00A C012 O6 122.6(6) . . ?
O00N C012 C00R 112.9(2) . . ?
O6 C012 C00R 109.2(6) . . ?
O008 C013 C00R 112.53(16) . . ?
O008 C013 H013 108.6 . . ?
O008 C013 C01F 104.29(15) . . ?
C00R C013 H013 108.6 . . ?
C01F C013 C00R 114.05(14) . . ?
C01F C013 H013 108.6 . . ?
C00M C014 H014 119.8 . . ?
C01C C014 C00M 120.4(2) . . ?
C01C C014 H014 119.8 . . ?
C016 C015 C01N 120.89(19) . . ?
C019 C015 C016 118.40(17) . . ?
C019 C015 C01N 120.72(19) . . ?
C00V C016 H016 119.3 . . ?
C015 C016 C00V 121.37(18) . . ?
C015 C016 H016 119.3 . . ?
C010 C017 H017 120.8 . . ?
C01K C017 C010 118.3(2) . . ?
C01K C017 H017 120.8 . . ?
C00P C018 H018 120.5 . . ?
C019 C018 C00P 119.02(18) . . ?
C019 C018 H018 120.5 . . ?
C015 C019 C018 121.63(18) . . ?
C015 C019 H019 119.2 . . ?
C018 C019 H019 119.2 . . ?
C00M C01A H01N 119.6 . . ?
C01M C01A C00M 120.8(2) . . ?
C01M C01A H01N 119.6 . . ?
C01G C01B S02 119.46(16) . . ?
C01G C01B C01T 119.6(2) . . ?
C01T C01B S02 120.89(19) . . ?
C014 C01C H01R 119.9 . . ?
C01R C01C C014 120.2(2) . . ?
C01R C01C H01R 119.9 . . ?
C011 C01D H01D 119.8 . . ?
C011 C01D C01J 120.3(2) . . ?
C01J C01D H01D 119.8 . . ?
C010 C01E C01H 109.23(17) . . ?
C01L C01E C010 120.74(19) . . ?
C01L C01E C01H 129.9(2) . . ?
N00B C01F C013 116.24(15) . . ?
N00B C01F H01A 108.2 . . ?
N00B C01F H01B 108.2 . . ?
C013 C01F H01A 108.2 . . ?
C013 C01F H01B 108.2 . . ?
H01A C01F H01B 107.4 . . ?
C01B C01G H01G 119.9 . . ?
C01P C01G C01B 120.3(2) . . ?
C01P C01G H01G 119.9 . . ?
C00Z C01H C01E 103.57(17) . . ?
C00Z C01H H01C 111.3(13) . . ?
C00Z C01H H01E 112.8(15) . . ?
C01E C01H H01C 110.4(14) . . ?
C01E C01H H01E 111.5(15) . . ?
H01C C01H H01E 107(2) . . ?
C011 C01I H01I 119.2 . . ?
C011 C01I C01S 121.54(19) . . ?
C01S C01I H01I 119.2 . . ?
C01D C01J H01J 119.5 . . ?
C01Q C01J C01D 120.9(2) . . ?
C01Q C01J H01J 119.5 . . ?
C017 C01K H01K 119.3 . . ?
C01O C01K C017 121.4(2) . . ?
C01O C01K H01K 119.3 . . ?
C01E C01L H01L 120.9 . . ?
C01E C01L C01O 118.3(2) . . ?
C01O C01L H01L 120.9 . . ?
C01A C01M H01U 119.9 . . ?
C01A C01M C01R 120.2(2) . . ?
C01R C01M H01U 119.9 . . ?
C015 C01N H01W 109.5 . . ?
C015 C01N H01X 109.5 . . ?
C015 C01N H01Y 109.5 . . ?
H01W C01N H01X 109.5 . . ?
H01W C01N H01Y 109.5 . . ?
H01X C01N H01Y 109.5 . . ?
C01K C01O C01L 120.7(2) . . ?
C01K C01O H01O 119.7 . . ?
C01L C01O H01O 119.7 . . ?
C01G C01P H01P 119.2 . . ?
C01U C01P C01G 121.7(3) . . ?
C01U C01P H01P 119.2 . . ?
C01J C01Q H01Q 120.4 . . ?
C01J C01Q C01S 119.2(2) . . ?
C01S C01Q H01Q 120.4 . . ?
C01C C01R C01M 119.8(2) . . ?
C01C C01R H01Z 120.1 . . ?
C01M C01R H01Z 120.1 . . ?
C01I C01S H01S 119.9 . . ?
C01Q C01S C01I 120.2(2) . . ?
C01Q C01S H01S 119.9 . . ?
C01B C01T H01T 121.0 . . ?
C01B C01T C01V 118.0(2) . . ?
C01V C01T H01T 121.0 . . ?
C01P C01U C01Y 121.2(3) . . ?
C01V C01U C01P 118.1(3) . . ?
C01V C01U C01Y 120.7(3) . . ?
C01T C01V H01V 118.9 . . ?
C01U C01V C01T 122.2(2) . . ?
C01U C01V H01V 118.9 . . ?
C01U C01Y H01F 109.5 . . ?
C01U C01Y H01H 109.5 . . ?
C01U C01Y H01M 109.5 . . ?
H01F C01Y H01H 109.5 . . ?
H01F C01Y H01M 109.5 . . ?
H01H C01Y H01M 109.5 . . ?
O00N C6 H6A 109.8 . . ?
O00N C6 H6B 109.8 . . ?
H6A C6 H6B 108.3 . . ?
C7 C6 O00N 109.2(5) . . ?
C7 C6 H6A 109.8 . . ?
C7 C6 H6B 109.8 . . ?
O00E C1 H1BC 110.0 . . ?
O00E C1 H1BD 110.0 . . ?
O00E C1 H1AA 110.9 . . ?
O00E C1 H1AB 110.9 . . ?
O00E C1 C4 108.4(3) . . ?
O00E C1 C5 104.5(5) . . ?
H1BC C1 H1BD 108.4 . . ?
H1AA C1 H1AB 108.9 . . ?
C4 C1 H1BC 110.0 . . ?
C4 C1 H1BD 110.0 . . ?
C5 C1 H1AA 110.9 . . ?
C5 C1 H1AB 110.9 . . ?
C1 C4 H4A 109.5 . . ?
C1 C4 H4B 109.5 . . ?
C1 C4 H4C 109.5 . . ?
H4A C4 H4B 109.5 . . ?
H4A C4 H4C 109.5 . . ?
H4B C4 H4C 109.5 . . ?
C1 C5 H5A 109.5 . . ?
C1 C5 H5B 109.5 . . ?
C1 C5 H5C 109.5 . . ?
H5A C5 H5B 109.5 . . ?
H5A C5 H5C 109.5 . . ?
H5B C5 H5C 109.5 . . ?
C6 C7 H7A 109.5 . . ?
C6 C7 H7B 109.5 . . ?
C6 C7 H7C 109.5 . . ?
H7A C7 H7B 109.5 . . ?
H7A C7 H7C 109.5 . . ?
H7B C7 H7C 109.5 . . ?
C012 O6 C3 112.4(11) . . ?
O6 C3 H3A 110.4 . . ?
O6 C3 H3B 110.4 . . ?
H3A C3 H3B 108.6 . . ?
C2 C3 O6 106.7(13) . . ?
C2 C3 H3A 110.4 . . ?
C2 C3 H3B 110.4 . . ?
C3 C2 H2A 109.5 . . ?
C3 C2 H2B 109.5 . . ?
C3 C2 H2C 109.5 . . ?
H2A C2 H2B 109.5 . . ?
H2A C2 H2C 109.5 . . ?
H2B C2 H2C 109.5 . . ?

loop_
_geom_bond_atom_site_label_1
_geom_bond_atom_site_label_2
_geom_bond_distance
_geom_bond_site_symmetry_2
_geom_bond_publ_flag
S01 O004 1.4243(13) . ?
S01 O006 1.4263(14) . ?
S01 N007 1.6354(13) . ?
S01 C00P 1.7595(17) . ?
S02 O009 1.4259(14) . ?
S02 N00B 1.6333(16) . ?
S02 O00H 1.4228(15) . ?
S02 C01B 1.758(2) . ?
O003 H003 0.8200 . ?
O003 C00L 1.4257(19) . ?
O005 C00O 1.200(2) . ?
N007 C00G 1.4228(19) . ?
N007 C00Q 1.463(2) . ?
O008 H008 0.8200 . ?
O008 C013 1.412(2) . ?
O00A C012 1.197(2) . ?
N00B C00U 1.419(2) . ?
N00B C01F 1.468(2) . ?
C00C C00G 1.347(2) . ?
C00C C00J 1.510(2) . ?
C00C C10 1.506(2) . ?
C00D C00F 1.400(2) . ?
C00D C00G 1.4704(19) . ?
C00D C00S 1.379(2) . ?
O00E C00O 1.324(2) . ?
O00E C1 1.453(3) . ?
C00F C10 1.499(2) . ?
C00F C00W 1.383(2) . ?
C00I H00I 0.9800 . ?
C00I C00J 1.539(2) . ?
C00I C00L 1.543(2) . ?
C00I C00O 1.514(2) . ?
C00J H00J 0.9800 . ?
C00J C00M 1.522(2) . ?
C10 H10A 0.963(19) . ?
C10 H10B 1.022(19) . ?
C00L H00L 0.9800 . ?
C00L C00Q 1.526(2) . ?
C00M C014 1.387(2) . ?
C00M C01A 1.380(2) . ?
O00N C012 1.338(4) . ?
O00N C6 1.460(5) . ?
C00P C00V 1.385(3) . ?
C00P C018 1.381(2) . ?
C00Q H00A 0.9700 . ?
C00Q H00B 0.9700 . ?
C00R H00R 0.9800 . ?
C00R C00X 1.533(3) . ?
C00R C012 1.512(2) . ?
C00R C013 1.546(2) . ?
C00S H00S 0.9300 . ?
C00S C00Y 1.388(2) . ?
C00T H00T 0.9300 . ?
C00T C00W 1.381(2) . ?
C00T C00Y 1.381(3) . ?
C00U C00Z 1.343(2) . ?
C00U C010 1.477(2) . ?
C00V H00V 0.9300 . ?
C00V C016 1.383(3) . ?
C00W H00W 0.9300 . ?
C00X H00X 0.9800 . ?
C00X C00Z 1.507(2) . ?
C00X C011 1.530(2) . ?
C00Y H00Y 0.9300 . ?
C00Z C01H 1.495(3) . ?
C010 C017 1.384(3) . ?
C010 C01E 1.387(3) . ?
C011 C01D 1.383(2) . ?
C011 C01I 1.372(3) . ?
C012 O6 1.309(12) . ?
C013 H013 0.9800 . ?
C013 C01F 1.534(2) . ?
C014 H014 0.9300 . ?
C014 C01C 1.380(3) . ?
C015 C016 1.379(3) . ?
C015 C019 1.378(3) . ?
C015 C01N 1.507(3) . ?
C016 H016 0.9300 . ?
C017 H017 0.9300 . ?
C017 C01K 1.380(3) . ?
C018 H018 0.9300 . ?
C018 C019 1.381(3) . ?
C019 H019 0.9300 . ?
C01A H01N 0.9300 . ?
C01A C01M 1.375(3) . ?
C01B C01G 1.384(3) . ?
C01B C01T 1.393(3) . ?
C01C H01R 0.9300 . ?
C01C C01R 1.372(4) . ?
C01D H01D 0.9300 . ?
C01D C01J 1.385(3) . ?
C01E C01H 1.500(3) . ?
C01E C01L 1.386(3) . ?
C01F H01A 0.9700 . ?
C01F H01B 0.9700 . ?
C01G H01G 0.9300 . ?
C01G C01P 1.373(3) . ?
C01H H01C 0.95(2) . ?
C01H H01E 1.01(3) . ?
C01I H01I 0.9300 . ?
C01I C01S 1.377(3) . ?
C01J H01J 0.9300 . ?
C01J C01Q 1.360(3) . ?
C01K H01K 0.9300 . ?
C01K C01O 1.372(4) . ?
C01L H01L 0.9300 . ?
C01L C01O 1.387(3) . ?
C01M H01U 0.9300 . ?
C01M C01R 1.375(4) . ?
C01N H01W 0.9600 . ?
C01N H01X 0.9600 . ?
C01N H01Y 0.9600 . ?
C01O H01O 0.9300 . ?
C01P H01P 0.9300 . ?
C01P C01U 1.371(4) . ?
C01Q H01Q 0.9300 . ?
C01Q C01S 1.365(3) . ?
C01R H01Z 0.9300 . ?
C01S H01S 0.9300 . ?
C01T H01T 0.9300 . ?
C01T C01V 1.403(4) . ?
C01U C01V 1.371(4) . ?
C01U C01Y 1.512(4) . ?
C01V H01V 0.9300 . ?
C01Y H01F 0.9600 . ?
C01Y H01H 0.9600 . ?
C01Y H01M 0.9600 . ?
C6 H6A 0.9700 . ?
C6 H6B 0.9700 . ?
C6 C7 1.449(9) . ?
C1 H1BC 0.9700 . ?
C1 H1BD 0.9700 . ?
C1 H1AA 0.9700 . ?
C1 H1AB 0.9700 . ?
C1 C4 1.467(7) . ?
C1 C5 1.514(12) . ?
C4 H4A 0.9600 . ?
C4 H4B 0.9600 . ?
C4 H4C 0.9600 . ?
C5 H5A 0.9600 . ?
C5 H5B 0.9600 . ?
C5 H5C 0.9600 . ?
C7 H7A 0.9600 . ?
C7 H7B 0.9600 . ?
C7 H7C 0.9600 . ?
O6 C3 1.477(17) . ?
C3 H3A 0.9700 . ?
C3 H3B 0.9700 . ?
C3 C2 1.415(18) . ?
C2 H2A 0.9600 . ?
C2 H2B 0.9600 . ?
C2 H2C 0.9600 . ?

loop_
_geom_torsion_atom_site_label_1
_geom_torsion_atom_site_label_2
_geom_torsion_atom_site_label_3
_geom_torsion_atom_site_label_4
_geom_torsion
_geom_torsion_site_symmetry_1
_geom_torsion_site_symmetry_2
_geom_torsion_site_symmetry_3
_geom_torsion_site_symmetry_4
_geom_torsion_publ_flag
S01 N007 C00G C00C 128.98(14) . . . . ?
S01 N007 C00G C00D -62.68(18) . . . . ?
S01 N007 C00Q C00L -98.65(15) . . . . ?
S01 C00P C00V C016 -175.87(13) . . . . ?
S01 C00P C018 C019 175.70(14) . . . . ?
S02 N00B C00U C00Z -130.09(17) . . . . ?
S02 N00B C00U C010 63.1(2) . . . . ?
S02 N00B C01F C013 103.90(19) . . . . ?
S02 C01B C01G C01P 177.08(17) . . . . ?
S02 C01B C01T C01V -176.90(18) . . . . ?
O003 C00L C00Q N007 -143.24(13) . . . . ?
O004 S01 N007 C00G 1.90(14) . . . . ?
O004 S01 N007 C00Q 177.18(12) . . . . ?
O004 S01 C00P C00V -25.05(16) . . . . ?
O004 S01 C00P C018 158.56(14) . . . . ?
O006 S01 N007 C00G 131.87(12) . . . . ?
O006 S01 N007 C00Q -52.85(14) . . . . ?
O006 S01 C00P C00V -156.04(14) . . . . ?
O006 S01 C00P C018 27.57(16) . . . . ?
N007 S01 C00P C00V 88.85(15) . . . . ?
N007 S01 C00P C018 -87.53(15) . . . . ?
O008 C013 C01F N00B 133.65(18) . . . . ?
O009 S02 N00B C00U -0.19(16) . . . . ?
O009 S02 N00B C01F -179.28(14) . . . . ?
O009 S02 C01B C01G 26.19(19) . . . . ?
O009 S02 C01B C01T -154.39(17) . . . . ?
O00A C012 O6 C3 12.5(13) . . . . ?
N00B S02 C01B C01G -87.48(17) . . . . ?
N00B S02 C01B C01T 91.94(18) . . . . ?
N00B C00U C00Z C00X 12.5(3) . . . . ?
N00B C00U C00Z C01H -167.19(18) . . . . ?
N00B C00U C010 C017 -7.8(3) . . . . ?
N00B C00U C010 C01E 168.77(17) . . . . ?
C00C C00J C00M C014 -108.85(16) . . . . ?
C00C C00J C00M C01A 68.87(18) . . . . ?
C00D C00F C10 C00C -0.35(17) . . . . ?
C00D C00F C00W C00T -1.9(2) . . . . ?
C00D C00S C00Y C00T -0.6(3) . . . . ?
C00F C00D C00G N007 -173.12(13) . . . . ?
C00F C00D C00G C00C -3.29(17) . . . . ?
C00F C00D C00S C00Y -2.0(2) . . . . ?
C00G N007 C00Q C00L 76.91(17) . . . . ?
C00G C00C C00J C00I -14.0(2) . . . . ?
C00G C00C C00J C00M -140.14(16) . . . . ?
C00G C00C C10 C00F -1.69(17) . . . . ?
C00G C00D C00F C10 2.08(17) . . . . ?
C00G C00D C00F C00W -179.34(14) . . . . ?
C00G C00D C00S C00Y -178.62(16) . . . . ?
O00H S02 N00B C00U -129.93(15) . . . . ?
O00H S02 N00B C01F 50.98(17) . . . . ?
O00H S02 C01B C01G 156.70(17) . . . . ?
O00H S02 C01B C01T -23.9(2) . . . . ?
C00I C00J C00M C014 124.54(15) . . . . ?
C00I C00J C00M C01A -57.74(19) . . . . ?
C00I C00L C00Q N007 -20.0(2) . . . . ?
C00J C00C C00G N007 -3.0(3) . . . . ?
C00J C00C C00G C00D -172.58(14) . . . . ?
C00J C00C C10 C00F 174.46(13) . . . . ?
C00J C00I C00L O003 59.06(17) . . . . ?
C00J C00I C00L C00Q -59.86(18) . . . . ?
C00J C00I C00O O005 -47.0(2) . . . . ?
C00J C00I C00O O00E 133.43(16) . . . . ?
C00J C00M C014 C01C 177.38(15) . . . . ?
C00J C00M C01A C01M -177.88(17) . . . . ?
C10 C00C C00G N007 172.61(14) . . . . ?
C10 C00C C00G C00D 3.07(17) . . . . ?
C10 C00C C00J C00I 170.77(14) . . . . ?
C10 C00C C00J C00M 44.64(18) . . . . ?
C10 C00F C00W C00T 176.33(16) . . . . ?
C00L C00I C00J C00C 69.46(17) . . . . ?
C00L C00I C00J C00M -166.37(13) . . . . ?
C00L C00I C00O O005 78.9(2) . . . . ?
C00L C00I C00O O00E -100.58(17) . . . . ?
C00M C014 C01C C01R 0.5(3) . . . . ?
C00M C01A C01M C01R 0.5(3) . . . . ?
C00O O00E C1 C4 -98.3(3) . . . . ?
C00O O00E C1 C5 108.3(5) . . . . ?
C00O C00I C00J C00C -169.15(13) . . . . ?
C00O C00I C00J C00M -44.99(17) . . . . ?
C00O C00I C00L O003 -64.05(16) . . . . ?
C00O C00I C00L C00Q 177.02(13) . . . . ?
C00P S01 N007 C00G -113.98(12) . . . . ?
C00P S01 N007 C00Q 61.29(13) . . . . ?
C00P C00V C016 C015 0.2(3) . . . . ?
C00P C018 C019 C015 0.2(3) . . . . ?
C00Q N007 C00G C00C -46.5(2) . . . . ?
C00Q N007 C00G C00D 121.89(15) . . . . ?
C00R C00X C00Z C00U -3.0(3) . . . . ?
C00R C00X C00Z C01H 176.68(18) . . . . ?
C00R C00X C011 C01D -106.4(2) . . . . ?
C00R C00X C011 C01I 74.1(2) . . . . ?
C00R C012 O6 C3 170.6(9) . . . . ?
C00R C013 C01F N00B 10.5(3) . . . . ?
C00S C00D C00F C10 -175.32(14) . . . . ?
C00S C00D C00F C00W 3.3(2) . . . . ?
C00S C00D C00G N007 3.9(3) . . . . ?
C00S C00D C00G C00C 173.71(16) . . . . ?
C00U N00B C01F C013 -75.3(2) . . . . ?
C00U C00Z C01H C01E -2.2(2) . . . . ?
C00U C010 C017 C01K 177.12(19) . . . . ?
C00U C010 C01E C01H -1.8(2) . . . . ?
C00U C010 C01E C01L -178.18(18) . . . . ?
C00V C00P C018 C019 -0.7(3) . . . . ?
C00W C00F C10 C00C -178.73(16) . . . . ?
C00W C00T C00Y C00S 2.0(3) . . . . ?
C00X C00R C012 O00A 51.6(2) . . . . ?
C00X C00R C012 O00N -136.2(3) . . . . ?
C00X C00R C012 O6 -106.1(7) . . . . ?
C00X C00R C013 O008 -52.58(19) . . . . ?
C00X C00R C013 C01F 66.0(2) . . . . ?
C00X C00Z C01H C01E 178.11(17) . . . . ?
C00X C011 C01D C01J 179.7(2) . . . . ?
C00X C011 C01I C01S 179.9(2) . . . . ?
C00Y C00T C00W C00F -0.7(3) . . . . ?
C00Z C00U C010 C017 -176.2(2) . . . . ?
C00Z C00U C010 C01E 0.4(2) . . . . ?
C00Z C00X C011 C01D 126.89(19) . . . . ?
C00Z C00X C011 C01I -52.6(2) . . . . ?
C010 C00U C00Z C00X -179.12(17) . . . . ?
C010 C00U C00Z C01H 1.2(2) . . . . ?
C010 C017 C01K C01O 0.4(3) . . . . ?
C010 C01E C01H C00Z 2.4(2) . . . . ?
C010 C01E C01L C01O 0.1(3) . . . . ?
C011 C00X C00Z C00U 121.6(2) . . . . ?
C011 C00X C00Z C01H -58.8(2) . . . . ?
C011 C01D C01J C01Q 1.0(4) . . . . ?
C011 C01I C01S C01Q -0.3(4) . . . . ?
C012 O00N C6 C7 -101.5(6) . . . . ?
C012 C00R C00X C00Z 178.23(15) . . . . ?
C012 C00R C00X C011 54.94(18) . . . . ?
C012 C00R C013 O008 69.11(19) . . . . ?
C012 C00R C013 C01F -172.35(17) . . . . ?
C012 O6 C3 C2 124(2) . . . . ?
C013 C00R C00X C00Z -61.0(2) . . . . ?
C013 C00R C00X C011 175.72(14) . . . . ?
C013 C00R C012 O00A -74.0(2) . . . . ?
C013 C00R C012 O00N 98.2(3) . . . . ?
C013 C00R C012 O6 128.4(7) . . . . ?
C014 C00M C01A C01M -0.1(3) . . . . ?
C014 C01C C01R C01M -0.1(3) . . . . ?
C016 C015 C019 C018 0.5(3) . . . . ?
C017 C010 C01E C01H 175.26(19) . . . . ?
C017 C010 C01E C01L -1.1(3) . . . . ?
C017 C01K C01O C01L -1.4(4) . . . . ?
C018 C00P C00V C016 0.5(3) . . . . ?
C019 C015 C016 C00V -0.7(3) . . . . ?
C01A C00M C014 C01C -0.4(2) . . . . ?
C01A C01M C01R C01C -0.4(4) . . . . ?
C01B S02 N00B C00U 115.50(15) . . . . ?
C01B S02 N00B C01F -63.60(16) . . . . ?
C01B C01G C01P C01U -0.1(3) . . . . ?
C01B C01T C01V C01U -0.3(4) . . . . ?
C01D C011 C01I C01S 0.5(3) . . . . ?
C01D C01J C01Q C01S -0.8(4) . . . . ?
C01E C010 C017 C01K 0.9(3) . . . . ?
C01E C01L C01O C01K 1.2(3) . . . . ?
C01F N00B C00U C00Z 49.0(2) . . . . ?
C01F N00B C00U C010 -117.72(18) . . . . ?
C01G C01B C01T C01V 2.5(3) . . . . ?
C01G C01P C01U C01V 2.2(4) . . . . ?
C01G C01P C01U C01Y -177.1(2) . . . . ?
C01H C01E C01L C01O -175.5(2) . . . . ?
C01I C011 C01D C01J -0.8(3) . . . . ?
C01J C01Q C01S C01I 0.4(4) . . . . ?
C01L C01E C01H C00Z 178.4(2) . . . . ?
C01N C015 C016 C00V 179.85(18) . . . . ?
C01N C015 C019 C018 179.96(18) . . . . ?
C01P C01U C01V C01T -2.0(4) . . . . ?
C01T C01B C01G C01P -2.4(3) . . . . ?
C01Y C01U C01V C01T 177.3(3) . . . . ?
C6 O00N C012 O00A -10.4(5) . . . . ?
C6 O00N C012 C00R 177.2(3) . . . . ?
C1 O00E C00O O005 0.8(3) . . . . ?
C1 O00E C00O C00I -179.7(2) . . . . ?
